data_9014381
loop_
_publ_author_name
'Lussier, A. J.'
'Abdu, Y.'
'Hawthorne, F. C.'
'Michaelis, V. K.'
'Aguiar, P. M.'
'Kroeker, S.'

_publ_section_title
;
 Oscillatory zoned liddicoatite from Anjanabonoina, central Madigascar.
 I. Crystal chemistry and structure by SREF and 11B and 27Al MAS NMR spectroscopy
 Sample: L2, disordered model
;
_journal_name_full 'The Canadian Mineralogist'
_journal_page_first 63
_journal_page_last 88
_journal_paper_doi 10.3749/canmin.49.1.63
_journal_volume 49
_journal_year 2011
_chemical_compound_source 'Anjanabonoina, central Madagascar'
_chemical_formula_sum 'Al7.194 B3 Ca0.563 F0.693 Fe0.015 H3.306 Li1.461 Mn0.33 Na0.354 O30.306 Pb0.026 Si6'
_chemical_name_mineral Fluor-liddicoatite
_space_group_IT_number 160
_symmetry_space_group_name_Hall 'R 3 -2"'
_symmetry_space_group_name_H-M 'R 3 m :H'
_cell_angle_alpha 90
_cell_angle_beta 90
_cell_angle_gamma 120
_cell_length_a 15.8529
_cell_length_b 15.8529
_cell_length_c 7.1101
_cell_formula_units_Z 3
_cell_volume 1547.475
_database_code_amcsd 0018409
_exptl_crystal_density_diffrn 3.096
_cod_original_sg_symbol_H-M 'R 3 m'
_cod_original_formula_sum 'Ca.563 Na.354 Pb.026 Al7.194 Fe.015 Mn.33 Li1.461 Si6 B3 F.693 O30.306 H3.306'
_cod_database_code 9014381

loop_
_space_group_symop_operation_xyz
x,y,z
2/3+x,1/3+y,1/3+z
1/3+x,2/3+y,2/3+z
x,x-y,z
2/3+x,1/3+x-y,1/3+z
1/3+x,2/3+x-y,2/3+z
-y,-x,z
2/3-y,1/3-x,1/3+z
1/3-y,2/3-x,2/3+z
-x+y,y,z
2/3-x+y,1/3+y,1/3+z
1/3-x+y,2/3+y,2/3+z
-y,x-y,z
2/3-y,1/3+x-y,1/3+z
1/3-y,2/3+x-y,2/3+z
-x+y,-x,z
2/3-x+y,1/3-x,1/3+z
1/3-x+y,2/3-x,2/3+z

loop_
_atom_site_label
_atom_site_fract_x
_atom_site_fract_y
_atom_site_fract_z
_atom_site_occupancy
_atom_site_U_iso_or_equiv
CaX 0.00000 0.00000 0.76028 0.56300 0.01570
NaX 0.00000 0.00000 0.76028 0.35400 0.01570
PbX 0.00000 0.00000 0.76028 0.02600 0.01570
AlY 0.06195 0.93805 0.36814 0.39800 0.01170
FeY 0.06195 0.93805 0.36814 0.00500 0.01170
MnY 0.06195 0.93805 0.36814 0.11000 0.01170
LiY 0.06195 0.93805 0.36814 0.48700 0.01170
AlZ 0.25992 0.29700 0.38782 1.00000 0.00640
SiT 0.19020 0.19215 0.00000 1.00000 0.00507
B 0.89089 0.10911 0.54510 1.00000 0.00680
F(1d) 0.01152 0.02300 0.21180 0.23100 0.01400
O-H(1d) 0.01152 0.02300 0.21180 0.10200 0.01400
O(2d) 0.93040 0.05050 0.51970 0.50000 0.01020
O(3) 0.13490 0.86510 0.48930 1.00000 0.01020
O(4) 0.90773 0.09227 0.92630 1.00000 0.00810
O(5) 0.09213 0.90787 0.90470 1.00000 0.00860
O(6) 0.18644 0.19624 0.22358 1.00000 0.00740
O(7) 0.28547 0.28581 0.91820 1.00000 0.00630
O(8) 0.27016 0.20953 0.55771 1.00000 0.00770
H(3) 0.13000 0.87000 0.62560 1.00000 0.01500

loop_
_cod_related_entry_id
_cod_related_entry_database
_cod_related_entry_code
1 AMCSD 0018409
